data_7037440
loop_
_publ_author_name
'Wang, Yuzhong'
'Xie, Yaoming'
'Wei, Pingrong'
'Schaefer, Henry F.'
'Robinson, Gregory H.'

_publ_section_title
;
 Abnormal carbene-silicon halide complexes.
;
_journal_issue 14
_journal_name_full 'Dalton transactions (Cambridge, England : 2003)'
_journal_page_first 5941
_journal_page_last 5944
_journal_paper_doi 10.1039/c5dt03894d
_journal_volume 45
_journal_year 2016
_chemical_formula_sum 'C55 H74 Cl6 N4 Si'
_chemical_formula_weight 1031.97
_chemical_name_systematic
;
 ?
;
_space_group_crystal_system orthorhombic
_space_group_IT_number 33
_space_group_name_Hall 'P 2c -2n'
_space_group_name_H-M_alt 'P n a 21'
_symmetry_space_group_name_Hall 'P 2c -2n'
_symmetry_space_group_name_H-M 'P n a 21'
_atom_sites_solution_hydrogens mixed
_audit_creation_method SHELXL-2013
_audit_update_record
;
2015-09-17 deposited with the CCDC.
2015-11-17 downloaded from the CCDC.
;
_cell_angle_alpha 90
_cell_angle_beta 90
_cell_angle_gamma 90
_cell_formula_units_Z 4
_cell_length_a 22.491(2)
_cell_length_b 24.236(2)
_cell_length_c 10.5002(10)
_cell_measurement_reflns_used 7811
_cell_measurement_temperature 100(2)
_cell_measurement_theta_max 22.25
_cell_measurement_theta_min 2.30
_cell_volume 5723.6(9)
_computing_cell_refinement 'Bruker SAINT'
_computing_data_collection 'Bruker APEX2'
_computing_data_reduction 'Bruker SAINT'
_computing_molecular_graphics 'Bruker SHELXTL'
_computing_publication_material 'Bruker SHELXTL'
_computing_structure_refinement 'SHELXL-2013 (Sheldrick, 2013)'
_computing_structure_solution 'SHELXS-97 (Sheldrick 2008)'
_diffrn_ambient_temperature 100(2)
_diffrn_measured_fraction_theta_full 1.000
_diffrn_measured_fraction_theta_max 1.000
_diffrn_measurement_device_type 'Bruker SMART APEX-II CCD'
_diffrn_measurement_method 'OMEGA SCAN'
_diffrn_radiation_type MoK\a
_diffrn_radiation_wavelength 0.71073
_diffrn_reflns_av_R_equivalents 0.0849
_diffrn_reflns_av_unetI/netI 0.0558
_diffrn_reflns_Laue_measured_fraction_full 1.000
_diffrn_reflns_Laue_measured_fraction_max 1.000
_diffrn_reflns_limit_h_max 27
_diffrn_reflns_limit_h_min -27
_diffrn_reflns_limit_k_max 29
_diffrn_reflns_limit_k_min -29
_diffrn_reflns_limit_l_max 12
_diffrn_reflns_limit_l_min -12
_diffrn_reflns_number 65600
_diffrn_reflns_point_group_measured_fraction_full 1.000
_diffrn_reflns_point_group_measured_fraction_max 1.000
_diffrn_reflns_theta_full 25.242
_diffrn_reflns_theta_max 26.021
_diffrn_reflns_theta_min 1.811
_exptl_absorpt_coefficient_mu 0.359
_exptl_absorpt_correction_T_max 0.7454
_exptl_absorpt_correction_T_min 0.6261
_exptl_absorpt_correction_type multi-scan
_exptl_absorpt_process_details 'BRUKER SADABS'
_exptl_crystal_colour colorless
_exptl_crystal_density_diffrn 1.198
_exptl_crystal_description plate
_exptl_crystal_F_000 2192
_exptl_crystal_size_max 0.290
_exptl_crystal_size_mid 0.140
_exptl_crystal_size_min 0.130
_refine_diff_density_max 0.598
_refine_diff_density_min -0.577
_refine_diff_density_rms 0.063
_refine_ls_abs_structure_details
;
 Flack x determined using 3764 quotients [(I+)-(I-)]/[(I+)+(I-)]
 (Parsons and Flack (2004), Acta Cryst. A60, s61).
;
_refine_ls_abs_structure_Flack 0.03(3)
_refine_ls_extinction_method none
_refine_ls_goodness_of_fit_ref 1.037
_refine_ls_hydrogen_treatment mixed
_refine_ls_matrix_type full
_refine_ls_number_parameters 603
_refine_ls_number_reflns 11266
_refine_ls_number_restraints 3
_refine_ls_restrained_S_all 1.037
_refine_ls_R_factor_all 0.0659
_refine_ls_R_factor_gt 0.0499
_refine_ls_shift/su_max 0.001
_refine_ls_shift/su_mean 0.000
_refine_ls_structure_factor_coef Fsqd
_refine_ls_weighting_details 'w=1/[\s^2^(Fo^2^)+(0.0690P)^2^+2.5388P] where P=(Fo^2^+2Fc^2^)/3'
_refine_ls_weighting_scheme calc
_refine_ls_wR_factor_gt 0.1245
_refine_ls_wR_factor_ref 0.1365
_reflns_Friedel_coverage 0.892
_reflns_Friedel_fraction_full 1.000
_reflns_Friedel_fraction_max 1.000
_reflns_number_gt 9269
_reflns_number_total 11266
_reflns_threshold_expression 'I > 2\s(I)'
_cod_data_source_file c5dt03894d2.cif
_cod_data_source_block j1
_cod_depositor_comments 'Adding full bibliography for 7037438--7037440.cif.'
_cod_original_cell_volume 5723.7(10)
_cod_database_code 7037440
_shelx_space_group_comment
;
The symmetry employed for this shelxl refinement is uniquely defined
by the following loop, which should always be used as a source of
symmetry information in preference to the above space-group names.
They are only intended as comments.
;
_shelx_estimated_absorpt_t_min 0.903
_shelx_estimated_absorpt_t_max 0.955
_shelxl_version_number 2013-4

loop_
_space_group_symop_operation_xyz
'x, y, z'
'-x, -y, z+1/2'
'-x+1/2, y+1/2, z+1/2'
'x+1/2, -y+1/2, z'

loop_
_atom_site_label
_atom_site_type_symbol
_atom_site_fract_x
_atom_site_fract_y
_atom_site_fract_z
_atom_site_U_iso_or_equiv
_atom_site_adp_type
_atom_site_occupancy
_atom_site_site_symmetry_order
_atom_site_calc_flag
_atom_site_refinement_flags_posn
_atom_site_refinement_flags_adp
Si1 Si 0.87295(5) 0.61079(5) 0.39622(14) 0.0211(3) Uani 1 1 d . .
Cl1 Cl 0.86323(6) 0.65469(5) 0.21175(12) 0.0312(3) Uani 1 1 d . .
Cl2 Cl 0.87056(7) 0.57017(5) 0.58857(13) 0.0372(3) Uani 1 1 d . .
Cl3 Cl 0.95828(5) 0.58558(5) 0.35837(15) 0.0371(3) Uani 1 1 d . .
Cl4 Cl 0.71777(7) 0.36864(5) 0.17777(15) 0.0410(4) Uani 1 1 d . .
N1 N 0.71885(16) 0.52731(15) 0.3196(4) 0.0174(8) Uani 1 1 d . .
N2 N 0.81316(17) 0.51035(15) 0.3018(4) 0.0188(8) Uani 1 1 d . .
N3 N 0.82966(17) 0.71539(15) 0.5165(4) 0.0207(8) Uani 1 1 d . .
N4 N 0.91046(17) 0.75137(15) 0.5899(4) 0.0213(8) Uani 1 1 d . .
C1 C 0.7587(2) 0.48965(19) 0.2837(5) 0.0212(10) Uani 1 1 d D .
H1 H 0.751(3) 0.4536(15) 0.249(6) 0.044(17) Uiso 1 1 d D .
C2 C 0.7488(2) 0.57450(18) 0.3604(5) 0.0207(10) Uani 1 1 d . .
H2A H 0.7310 0.6077 0.3900 0.025 Uiso 1 1 calc R U
C3 C 0.8085(2) 0.56444(18) 0.3501(5) 0.0198(9) Uani 1 1 d . .
C4 C 0.8674(2) 0.48168(18) 0.2693(5) 0.0220(10) Uani 1 1 d . .
C5 C 0.8933(2) 0.44677(19) 0.3615(5) 0.0269(11) Uani 1 1 d . .
C6 C 0.9476(2) 0.4225(2) 0.3277(6) 0.0340(13) Uani 1 1 d . .
H6A H 0.9673 0.3992 0.3870 0.041 Uiso 1 1 calc R U
C7 C 0.9734(2) 0.4319(2) 0.2094(6) 0.0384(14) Uani 1 1 d . .
H7A H 1.0107 0.4158 0.1895 0.046 Uiso 1 1 calc R U
C8 C 0.9450(2) 0.4642(2) 0.1210(6) 0.0364(13) Uani 1 1 d . .
H8A H 0.9624 0.4689 0.0393 0.044 Uiso 1 1 calc R U
C9 C 0.8911(2) 0.4905(2) 0.1481(5) 0.0268(11) Uani 1 1 d . .
C10 C 0.8587(2) 0.5224(2) 0.0448(5) 0.0318(12) Uani 1 1 d . .
H10A H 0.8301 0.5480 0.0877 0.038 Uiso 1 1 calc R U
C11 C 0.8220(3) 0.4820(2) -0.0372(6) 0.0390(14) Uani 1 1 d . .
H11A H 0.7961 0.4600 0.0180 0.059 Uiso 1 1 calc R U
H11B H 0.8490 0.4574 -0.0837 0.059 Uiso 1 1 calc R U
H11C H 0.7978 0.5028 -0.0980 0.059 Uiso 1 1 calc R U
C12 C 0.9000(3) 0.5574(3) -0.0375(6) 0.0451(15) Uani 1 1 d . .
H12A H 0.9225 0.5828 0.0169 0.068 Uiso 1 1 calc R U
H12B H 0.8764 0.5785 -0.0989 0.068 Uiso 1 1 calc R U
H12C H 0.9277 0.5332 -0.0832 0.068 Uiso 1 1 calc R U
C13 C 0.8639(2) 0.4328(2) 0.4860(5) 0.0297(12) Uani 1 1 d . .
H13A H 0.8344 0.4624 0.5057 0.036 Uiso 1 1 calc R U
C14 C 0.8299(3) 0.3775(2) 0.4732(6) 0.0414(14) Uani 1 1 d . .
H14A H 0.8016 0.3800 0.4024 0.062 Uiso 1 1 calc R U
H14B H 0.8083 0.3699 0.5524 0.062 Uiso 1 1 calc R U
H14C H 0.8582 0.3476 0.4566 0.062 Uiso 1 1 calc R U
C15 C 0.9078(3) 0.4294(3) 0.5968(6) 0.0437(15) Uani 1 1 d . .
H15A H 0.9293 0.4644 0.6044 0.066 Uiso 1 1 calc R U
H15B H 0.9361 0.3994 0.5811 0.066 Uiso 1 1 calc R U
H15C H 0.8860 0.4221 0.6759 0.066 Uiso 1 1 calc R U
C16 C 0.6551(2) 0.51967(19) 0.3203(5) 0.0219(10) Uani 1 1 d . .
C17 C 0.6303(2) 0.4916(2) 0.4236(5) 0.0284(12) Uani 1 1 d . .
C18 C 0.5687(2) 0.4836(2) 0.4208(6) 0.0386(14) Uani 1 1 d . .
H18A H 0.5499 0.4650 0.4895 0.046 Uiso 1 1 calc R U
C19 C 0.5351(2) 0.5019(2) 0.3211(6) 0.0400(15) Uani 1 1 d . .
H19A H 0.4935 0.4952 0.3205 0.048 Uiso 1 1 calc R U
C20 C 0.5611(2) 0.5300(2) 0.2210(6) 0.0373(13) Uani 1 1 d . .
H20A H 0.5370 0.5432 0.1532 0.045 Uiso 1 1 calc R U
C21 C 0.6224(2) 0.5392(2) 0.2184(5) 0.0258(11) Uani 1 1 d . .
C22 C 0.6511(3) 0.5659(2) 0.1037(5) 0.0343(13) Uani 1 1 d . .
H22A H 0.6933 0.5744 0.1256 0.041 Uiso 1 1 calc R U
C23 C 0.6510(4) 0.5244(3) -0.0056(7) 0.065(2) Uani 1 1 d . .
H23A H 0.6706 0.4903 0.0221 0.098 Uiso 1 1 calc R U
H23B H 0.6725 0.5399 -0.0784 0.098 Uiso 1 1 calc R U
H23C H 0.6099 0.5163 -0.0305 0.098 Uiso 1 1 calc R U
C24 C 0.6206(3) 0.6197(3) 0.0662(7) 0.0552(19) Uani 1 1 d . .
H24A H 0.6215 0.6453 0.1383 0.083 Uiso 1 1 calc R U
H24B H 0.5792 0.6122 0.0424 0.083 Uiso 1 1 calc R U
H24C H 0.6415 0.6362 -0.0064 0.083 Uiso 1 1 calc R U
C25 C 0.6666(3) 0.4691(3) 0.5321(6) 0.0434(15) Uani 1 1 d . .
H25A H 0.7088 0.4806 0.5183 0.052 Uiso 1 1 calc R U
C26 C 0.6646(4) 0.4052(3) 0.5315(7) 0.072(3) Uani 1 1 d . .
H26A H 0.6778 0.3915 0.4483 0.108 Uiso 1 1 calc R U
H26B H 0.6238 0.3928 0.5475 0.108 Uiso 1 1 calc R U
H26C H 0.6909 0.3909 0.5981 0.108 Uiso 1 1 calc R U
C27 C 0.6469(3) 0.4918(3) 0.6599(6) 0.0522(17) Uani 1 1 d . .
H27A H 0.6492 0.5321 0.6586 0.078 Uiso 1 1 calc R U
H27B H 0.6729 0.4774 0.7270 0.078 Uiso 1 1 calc R U
H27C H 0.6058 0.4804 0.6768 0.078 Uiso 1 1 calc R U
C28 C 0.8523(2) 0.75820(19) 0.5823(5) 0.0232(10) Uani 1 1 d D .
H28 H 0.826(2) 0.7860(18) 0.617(5) 0.036(16) Uiso 1 1 d D .
C29 C 0.8757(2) 0.6792(2) 0.4829(5) 0.0222(10) Uani 1 1 d . .
C30 C 0.9262(2) 0.70311(18) 0.5285(5) 0.0228(10) Uani 1 1 d . .
H30A H 0.9654 0.6890 0.5196 0.027 Uiso 1 1 calc R U
C31 C 0.9519(2) 0.79199(19) 0.6391(5) 0.0261(11) Uani 1 1 d . .
C32 C 0.9709(2) 0.8330(2) 0.5541(6) 0.0333(13) Uani 1 1 d . .
C33 C 1.0105(2) 0.8715(2) 0.6012(7) 0.0405(15) Uani 1 1 d . .
H33A H 1.0245 0.9001 0.5472 0.049 Uiso 1 1 calc R U
C34 C 1.0302(3) 0.8689(2) 0.7262(7) 0.0463(17) Uani 1 1 d . .
H34A H 1.0576 0.8957 0.7565 0.056 Uiso 1 1 calc R U
C35 C 1.0107(3) 0.8281(3) 0.8070(6) 0.0415(15) Uani 1 1 d . .
H35A H 1.0248 0.8270 0.8922 0.050 Uiso 1 1 calc R U
C36 C 0.9703(2) 0.7881(2) 0.7652(6) 0.0341(13) Uani 1 1 d . .
C37 C 0.9464(3) 0.7436(3) 0.8552(6) 0.0450(15) Uani 1 1 d . .
H37A H 0.9339 0.7115 0.8016 0.054 Uiso 1 1 calc R U
C38 C 0.8916(3) 0.7646(4) 0.9244(8) 0.077(3) Uani 1 1 d . .
H38A H 0.8766 0.7358 0.9814 0.115 Uiso 1 1 calc R U
H38B H 0.8608 0.7742 0.8621 0.115 Uiso 1 1 calc R U
H38C H 0.9020 0.7974 0.9743 0.115 Uiso 1 1 calc R U
C39 C 0.9911(3) 0.7225(3) 0.9513(7) 0.0534(17) Uani 1 1 d . .
H39A H 0.9725 0.6942 1.0047 0.080 Uiso 1 1 calc R U
H39B H 1.0046 0.7531 1.0051 0.080 Uiso 1 1 calc R U
H39C H 1.0253 0.7065 0.9065 0.080 Uiso 1 1 calc R U
C40 C 0.9469(3) 0.8368(2) 0.4201(7) 0.0441(16) Uani 1 1 d . .
H40A H 0.9194 0.8048 0.4073 0.053 Uiso 1 1 calc R U
C41 C 0.9955(3) 0.8326(3) 0.3199(7) 0.0562(19) Uani 1 1 d . .
H41A H 1.0179 0.7983 0.3325 0.084 Uiso 1 1 calc R U
H41B H 1.0225 0.8642 0.3279 0.084 Uiso 1 1 calc R U
H41C H 0.9776 0.8326 0.2349 0.084 Uiso 1 1 calc R U
C42 C 0.9100(3) 0.8895(3) 0.4046(9) 0.065(2) Uani 1 1 d . .
H42A H 0.8791 0.8907 0.4703 0.098 Uiso 1 1 calc R U
H42B H 0.8914 0.8898 0.3202 0.098 Uiso 1 1 calc R U
H42C H 0.9359 0.9218 0.4134 0.098 Uiso 1 1 calc R U
C43 C 0.7664(2) 0.70650(19) 0.4998(5) 0.0207(10) Uani 1 1 d . .
C44 C 0.7360(2) 0.6799(2) 0.5986(5) 0.0260(11) Uani 1 1 d . .
C45 C 0.6753(2) 0.6701(2) 0.5777(5) 0.0302(12) Uani 1 1 d . .
H45A H 0.6527 0.6518 0.6414 0.036 Uiso 1 1 calc R U
C46 C 0.6480(2) 0.6862(2) 0.4681(6) 0.0351(13) Uani 1 1 d . .
H46A H 0.6072 0.6779 0.4553 0.042 Uiso 1 1 calc R U
C47 C 0.6790(2) 0.7146(2) 0.3751(5) 0.0294(11) Uani 1 1 d . .
H47A H 0.6588 0.7265 0.3005 0.035 Uiso 1 1 calc R U
C48 C 0.7391(2) 0.72593(19) 0.3891(5) 0.0238(10) Uani 1 1 d . .
C49 C 0.7712(2) 0.7633(2) 0.2948(5) 0.0317(12) Uani 1 1 d . .
H49A H 0.8148 0.7558 0.3017 0.038 Uiso 1 1 calc R U
C50 C 0.7524(3) 0.7532(3) 0.1573(5) 0.0386(13) Uani 1 1 d . .
H50A H 0.7744 0.7782 0.1010 0.058 Uiso 1 1 calc R U
H50B H 0.7096 0.7601 0.1487 0.058 Uiso 1 1 calc R U
H50C H 0.7610 0.7149 0.1339 0.058 Uiso 1 1 calc R U
C51 C 0.7601(3) 0.8237(2) 0.3324(6) 0.0405(14) Uani 1 1 d . .
H51A H 0.7731 0.8296 0.4204 0.061 Uiso 1 1 calc R U
H51B H 0.7176 0.8319 0.3254 0.061 Uiso 1 1 calc R U
H51C H 0.7825 0.8480 0.2754 0.061 Uiso 1 1 calc R U
C52 C 0.7636(3) 0.6687(2) 0.7269(5) 0.0366(13) Uani 1 1 d . .
H52A H 0.8078 0.6695 0.7169 0.044 Uiso 1 1 calc R U
C53 C 0.7459(3) 0.6123(3) 0.7804(7) 0.0537(18) Uani 1 1 d . .
H53A H 0.7577 0.5834 0.7203 0.081 Uiso 1 1 calc R U
H53B H 0.7028 0.6111 0.7931 0.081 Uiso 1 1 calc R U
H53C H 0.7660 0.6063 0.8620 0.081 Uiso 1 1 calc R U
C54 C 0.7460(4) 0.7147(3) 0.8189(6) 0.0573(19) Uani 1 1 d . .
H54A H 0.7577 0.7504 0.7832 0.086 Uiso 1 1 calc R U
H54B H 0.7661 0.7090 0.9007 0.086 Uiso 1 1 calc R U
H54C H 0.7028 0.7141 0.8318 0.086 Uiso 1 1 calc R U
C55 C 0.6314(3) 0.8321(3) 0.5806(7) 0.0497(16) Uani 1 1 d . .
H55A H 0.6720 0.8176 0.5659 0.060 Uiso 1 1 calc R U
H55B H 0.6350 0.8687 0.6220 0.060 Uiso 1 1 calc R U
Cl5 Cl 0.59163(8) 0.78659(7) 0.68075(19) 0.0575(5) Uani 1 1 d . .
Cl6 Cl 0.59373(8) 0.83898(7) 0.4330(2) 0.0561(5) Uani 1 1 d . .

loop_
_atom_site_aniso_label
_atom_site_aniso_U_11
_atom_site_aniso_U_22
_atom_site_aniso_U_33
_atom_site_aniso_U_23
_atom_site_aniso_U_13
_atom_site_aniso_U_12
Si1 0.0206(6) 0.0148(6) 0.0279(7) -0.0042(5) -0.0025(6) 0.0002(5)
Cl1 0.0438(8) 0.0241(6) 0.0255(6) -0.0004(5) 0.0027(6) -0.0049(5)
Cl2 0.0565(9) 0.0210(6) 0.0342(7) 0.0044(5) -0.0172(7) -0.0068(6)
Cl3 0.0237(6) 0.0264(6) 0.0614(9) -0.0165(6) -0.0029(6) 0.0030(5)
Cl4 0.0537(9) 0.0252(6) 0.0440(8) -0.0091(6) -0.0027(7) -0.0142(6)
N1 0.0202(19) 0.0124(18) 0.019(2) -0.0008(15) -0.0020(16) -0.0015(15)
N2 0.020(2) 0.0130(18) 0.023(2) -0.0025(15) 0.0021(16) -0.0014(15)
N3 0.023(2) 0.0134(19) 0.026(2) -0.0029(16) -0.0007(17) 0.0031(15)
N4 0.021(2) 0.0159(19) 0.027(2) -0.0067(17) -0.0023(17) 0.0004(15)
C1 0.023(2) 0.015(2) 0.025(3) -0.0015(19) 0.003(2) 0.0005(19)
C2 0.021(2) 0.014(2) 0.027(3) -0.003(2) -0.001(2) 0.0009(17)
C3 0.024(2) 0.016(2) 0.019(2) -0.0035(18) -0.002(2) -0.0004(18)
C4 0.021(2) 0.014(2) 0.031(3) -0.009(2) 0.000(2) -0.0004(18)
C5 0.026(2) 0.017(2) 0.038(3) -0.007(2) -0.005(2) -0.0019(19)
C6 0.025(3) 0.025(3) 0.052(4) -0.007(2) -0.005(3) 0.006(2)
C7 0.021(3) 0.034(3) 0.060(4) -0.017(3) 0.002(3) 0.002(2)
C8 0.033(3) 0.037(3) 0.040(3) -0.016(3) 0.011(2) -0.006(2)
C9 0.027(3) 0.021(2) 0.033(3) -0.009(2) 0.005(2) -0.005(2)
C10 0.032(3) 0.036(3) 0.027(3) -0.005(2) 0.008(2) -0.003(2)
C11 0.046(3) 0.035(3) 0.036(3) -0.002(3) -0.002(3) -0.006(3)
C12 0.051(4) 0.045(4) 0.040(4) 0.001(3) 0.014(3) -0.011(3)
C13 0.031(3) 0.020(2) 0.037(3) 0.000(2) -0.003(2) 0.004(2)
C14 0.053(4) 0.023(3) 0.049(4) 0.009(3) -0.007(3) -0.006(3)
C15 0.051(4) 0.037(3) 0.043(4) -0.001(3) -0.013(3) 0.007(3)
C16 0.020(2) 0.017(2) 0.029(3) -0.007(2) 0.003(2) 0.0001(18)
C17 0.031(3) 0.022(3) 0.032(3) 0.002(2) 0.008(2) 0.003(2)
C18 0.027(3) 0.027(3) 0.061(4) 0.003(3) 0.019(3) -0.003(2)
C19 0.021(3) 0.029(3) 0.070(5) -0.010(3) 0.003(3) -0.003(2)
C20 0.029(3) 0.037(3) 0.046(3) -0.007(3) -0.013(3) 0.002(2)
C21 0.027(3) 0.020(2) 0.031(3) -0.004(2) -0.003(2) 0.0014(19)
C22 0.040(3) 0.032(3) 0.031(3) 0.005(2) -0.003(3) 0.003(2)
C23 0.104(6) 0.049(4) 0.043(4) -0.001(3) 0.016(4) -0.008(4)
C24 0.066(5) 0.041(4) 0.058(5) 0.019(3) 0.000(4) 0.009(3)
C25 0.045(4) 0.049(4) 0.035(3) 0.012(3) 0.012(3) 0.007(3)
C26 0.120(7) 0.046(4) 0.049(4) 0.016(3) 0.015(4) 0.037(4)
C27 0.074(5) 0.045(4) 0.038(4) 0.001(3) 0.003(3) -0.011(3)
C28 0.028(3) 0.015(2) 0.026(3) -0.004(2) -0.001(2) -0.0025(19)
C29 0.023(2) 0.019(2) 0.024(2) -0.0012(19) -0.002(2) 0.0027(19)
C30 0.030(3) 0.012(2) 0.026(3) -0.0052(19) -0.001(2) 0.0036(19)
C31 0.021(2) 0.015(2) 0.043(3) -0.011(2) -0.004(2) 0.0010(19)
C32 0.026(3) 0.018(2) 0.055(4) 0.000(2) -0.008(3) 0.002(2)
C33 0.030(3) 0.020(3) 0.072(4) 0.001(3) 0.000(3) -0.006(2)
C34 0.026(3) 0.031(3) 0.083(5) -0.027(3) 0.003(3) -0.004(2)
C35 0.034(3) 0.044(3) 0.047(4) -0.026(3) -0.003(3) -0.003(3)
C36 0.029(3) 0.033(3) 0.040(3) -0.015(3) 0.000(2) 0.000(2)
C37 0.054(4) 0.051(4) 0.031(3) -0.006(3) -0.003(3) -0.012(3)
C38 0.045(4) 0.129(8) 0.056(5) 0.030(5) 0.010(4) 0.021(5)
C39 0.056(4) 0.054(4) 0.050(4) 0.000(3) 0.000(3) 0.007(3)
C40 0.038(3) 0.035(3) 0.060(4) 0.018(3) -0.010(3) -0.007(3)
C41 0.048(4) 0.066(5) 0.055(4) 0.014(4) -0.008(3) -0.007(3)
C42 0.040(4) 0.053(4) 0.102(6) 0.039(4) -0.012(4) -0.002(3)
C43 0.018(2) 0.016(2) 0.028(3) -0.0046(19) 0.002(2) 0.0002(18)
C44 0.027(3) 0.020(2) 0.032(3) -0.001(2) 0.001(2) 0.0013(19)
C45 0.028(3) 0.026(3) 0.037(3) -0.004(2) 0.007(2) -0.001(2)
C46 0.025(3) 0.034(3) 0.047(4) -0.006(3) -0.002(2) 0.001(2)
C47 0.029(3) 0.027(3) 0.032(3) -0.001(2) -0.005(2) 0.003(2)
C48 0.027(2) 0.017(2) 0.027(3) -0.002(2) -0.001(2) -0.0001(18)
C49 0.034(3) 0.032(3) 0.028(3) 0.004(2) 0.000(2) 0.000(2)
C50 0.049(3) 0.040(3) 0.026(3) 0.001(3) -0.003(3) 0.004(3)
C51 0.057(4) 0.026(3) 0.039(3) 0.003(2) 0.000(3) -0.008(3)
C52 0.038(3) 0.039(3) 0.033(3) 0.011(3) -0.003(3) -0.008(2)
C53 0.056(4) 0.046(4) 0.059(4) 0.029(3) -0.009(3) -0.010(3)
C54 0.079(5) 0.067(5) 0.026(3) -0.008(3) 0.003(3) -0.011(4)
C55 0.038(3) 0.051(4) 0.060(4) -0.003(3) 0.001(3) -0.006(3)
Cl5 0.0608(10) 0.0396(8) 0.0721(12) -0.0068(8) 0.0235(9) -0.0041(7)
Cl6 0.0481(9) 0.0483(10) 0.0720(12) -0.0050(8) -0.0098(8) 0.0080(7)

loop_
_atom_type_symbol
_atom_type_description
_atom_type_scat_dispersion_real
_atom_type_scat_dispersion_imag
_atom_type_scat_source
C C 0.0033 0.0016 'International Tables Vol C Tables 4.2.6.8 and 6.1.1.4'
H H 0.0000 0.0000 'International Tables Vol C Tables 4.2.6.8 and 6.1.1.4'
N N 0.0061 0.0033 'International Tables Vol C Tables 4.2.6.8 and 6.1.1.4'
Si Si 0.0817 0.0704 'International Tables Vol C Tables 4.2.6.8 and 6.1.1.4'
Cl Cl 0.1484 0.1585 'International Tables Vol C Tables 4.2.6.8 and 6.1.1.4'

loop_
_geom_angle_atom_site_label_1
_geom_angle_atom_site_label_2
_geom_angle_atom_site_label_3
_geom_angle
C29 Si1 C3 131.8(2)
C29 Si1 Cl3 108.89(16)
C3 Si1 Cl3 119.26(15)
C29 Si1 Cl1 90.15(16)
C3 Si1 Cl1 89.19(16)
Cl3 Si1 Cl1 93.77(8)
C29 Si1 Cl2 87.28(16)
C3 Si1 Cl2 87.23(16)
Cl3 Si1 Cl2 93.79(8)
Cl1 Si1 Cl2 172.44(8)
C1 N1 C2 108.8(4)
C1 N1 C16 125.5(4)
C2 N1 C16 125.7(4)
C1 N2 C3 109.4(4)
C1 N2 C4 124.0(4)
C3 N2 C4 126.5(4)
C28 N3 C29 109.4(4)
C28 N3 C43 123.2(4)
C29 N3 C43 127.0(4)
C28 N4 C30 109.4(4)
C28 N4 C31 124.9(4)
C30 N4 C31 125.2(4)
H1 C1 N1 127(4)
H1 C1 N2 124(4)
N1 C1 N2 108.6(4)
C3 C2 N1 107.7(4)
C2 C3 N2 105.5(4)
C2 C3 Si1 128.6(3)
N2 C3 Si1 125.9(3)
C9 C4 C5 124.1(5)
C9 C4 N2 117.6(4)
C5 C4 N2 118.3(4)
C6 C5 C4 116.0(5)
C6 C5 C13 120.6(5)
C4 C5 C13 123.4(4)
C7 C6 C5 121.4(5)
C8 C7 C6 120.3(5)
C7 C8 C9 121.7(5)
C4 C9 C8 116.5(5)
C4 C9 C10 123.1(5)
C8 C9 C10 120.2(5)
C9 C10 C12 113.2(5)
C9 C10 C11 109.4(5)
C12 C10 C11 111.2(5)
C5 C13 C15 113.1(5)
C5 C13 C14 109.6(5)
C15 C13 C14 109.7(5)
C21 C16 C17 123.7(5)
C21 C16 N1 118.7(4)
C17 C16 N1 117.5(4)
C18 C17 C16 116.5(5)
C18 C17 C25 120.2(5)
C16 C17 C25 123.2(5)
C19 C18 C17 121.2(5)
C18 C19 C20 120.6(5)
C19 C20 C21 120.7(5)
C16 C21 C20 117.1(5)
C16 C21 C22 122.5(4)
C20 C21 C22 120.3(5)
C21 C22 C23 108.4(5)
C21 C22 C24 112.4(5)
C23 C22 C24 111.7(5)
C17 C25 C27 112.4(5)
C17 C25 C26 110.1(6)
C27 C25 C26 110.9(5)
H28 C28 N4 132(3)
H28 C28 N3 120(3)
N4 C28 N3 108.0(4)
C30 C29 N3 105.2(4)
C30 C29 Si1 124.6(4)
N3 C29 Si1 130.2(4)
C29 C30 N4 108.0(4)
C36 C31 C32 124.3(5)
C36 C31 N4 119.0(5)
C32 C31 N4 116.7(5)
C33 C32 C31 116.5(6)
C33 C32 C40 121.5(5)
C31 C32 C40 121.9(5)
C32 C33 C34 120.9(6)
C35 C34 C33 121.0(5)
C34 C35 C36 120.8(6)
C31 C36 C35 116.5(6)
C31 C36 C37 122.0(5)
C35 C36 C37 121.5(5)
C39 C37 C38 109.4(6)
C39 C37 C36 114.6(5)
C38 C37 C36 110.1(6)
C32 C40 C41 112.5(5)
C32 C40 C42 110.1(6)
C41 C40 C42 111.8(6)
C48 C43 C44 124.0(4)
C48 C43 N3 118.8(4)
C44 C43 N3 117.3(4)
C43 C44 C45 115.9(5)
C43 C44 C52 122.9(4)
C45 C44 C52 120.7(5)
C46 C45 C44 121.5(5)
C45 C46 C47 120.8(5)
C46 C47 C48 121.0(5)
C47 C48 C43 116.7(5)
C47 C48 C49 120.7(5)
C43 C48 C49 122.2(4)
C48 C49 C50 112.9(5)
C48 C49 C51 108.8(4)
C50 C49 C51 110.5(5)
C44 C52 C54 109.2(5)
C44 C52 C53 112.4(5)
C54 C52 C53 110.6(5)
Cl5 C55 Cl6 109.6(3)

loop_
_geom_bond_atom_site_label_1
_geom_bond_atom_site_label_2
_geom_bond_distance
Si1 C29 1.893(5)
Si1 C3 1.896(5)
Si1 Cl3 2.0529(18)
Si1 Cl1 2.2209(19)
Si1 Cl2 2.2475(19)
N1 C1 1.334(6)
N1 C2 1.395(6)
N1 C16 1.446(6)
N2 C1 1.336(6)
N2 C3 1.409(6)
N2 C4 1.445(6)
N3 C28 1.347(6)
N3 C29 1.401(6)
N3 C43 1.451(6)
N4 C28 1.321(6)
N4 C30 1.381(6)
N4 C31 1.451(6)
C1 H1 0.96(3)
C2 C3 1.368(6)
C4 C9 1.396(7)
C4 C5 1.411(7)
C5 C6 1.402(7)
C5 C13 1.503(8)
C6 C7 1.389(9)
C7 C8 1.373(9)
C8 C9 1.400(7)
C9 C10 1.518(8)
C10 C12 1.526(8)
C10 C11 1.543(8)
C13 C15 1.527(8)
C13 C14 1.550(7)
C16 C21 1.382(7)
C16 C17 1.397(7)
C17 C18 1.399(7)
C17 C25 1.503(8)
C18 C19 1.365(9)
C19 C20 1.382(9)
C20 C21 1.397(7)
C21 C22 1.512(8)
C22 C23 1.526(9)
C22 C24 1.525(8)
C25 C27 1.516(9)
C25 C26 1.550(9)
C28 H28 0.96(3)
C29 C30 1.362(7)
C31 C36 1.391(8)
C31 C32 1.401(8)
C32 C33 1.383(8)
C32 C40 1.510(9)
C33 C34 1.386(10)
C34 C35 1.374(10)
C35 C36 1.398(8)
C36 C37 1.531(9)
C37 C39 1.514(9)
C37 C38 1.519(9)
C40 C41 1.522(10)
C40 C42 1.531(9)
C43 C48 1.396(7)
C43 C44 1.400(7)
C44 C45 1.403(7)
C44 C52 1.508(8)
C45 C46 1.362(8)
C46 C47 1.382(8)
C47 C48 1.387(7)
C48 C49 1.523(7)
C49 C50 1.524(8)
C49 C51 1.537(8)
C52 C54 1.526(9)
C52 C53 1.531(8)
C55 Cl5 1.768(7)
C55 Cl6 1.774(7)

loop_
_geom_hbond_atom_site_label_D
_geom_hbond_atom_site_label_H
_geom_hbond_atom_site_label_A
_geom_hbond_distance_DH
_geom_hbond_distance_HA
_geom_hbond_distance_DA
_geom_hbond_angle_DHA
_geom_hbond_site_symmetry_A
C1 H1 Cl4 0.96(3) 2.32(3) 3.269(5) 171(5) .
C28 H28 Cl4 0.96(3) 2.32(3) 3.264(5) 165(5) 3_655

loop_
_geom_torsion_atom_site_label_1
_geom_torsion_atom_site_label_2
_geom_torsion_atom_site_label_3
_geom_torsion_atom_site_label_4
_geom_torsion
C2 N1 C1 H1 -178(5)
C16 N1 C1 H1 4(5)
C2 N1 C1 N2 1.1(5)
C16 N1 C1 N2 -177.0(4)
C3 N2 C1 H1 178(5)
C4 N2 C1 H1 1(5)
C3 N2 C1 N1 -0.9(5)
C4 N2 C1 N1 -177.8(4)
C1 N1 C2 C3 -0.8(5)
C16 N1 C2 C3 177.2(4)
N1 C2 C3 N2 0.2(5)
N1 C2 C3 Si1 -177.4(3)
C1 N2 C3 C2 0.4(5)
C4 N2 C3 C2 177.2(4)
C1 N2 C3 Si1 178.1(4)
C4 N2 C3 Si1 -5.1(7)
C29 Si1 C3 C2 7.1(6)
Cl3 Si1 C3 C2 -176.2(4)
Cl1 Si1 C3 C2 -82.3(5)
Cl2 Si1 C3 C2 91.0(5)
C29 Si1 C3 N2 -170.0(4)
Cl3 Si1 C3 N2 6.6(5)
Cl1 Si1 C3 N2 100.5(4)
Cl2 Si1 C3 N2 -86.2(4)
C1 N2 C4 C9 91.4(5)
C3 N2 C4 C9 -85.0(6)
C1 N2 C4 C5 -88.8(6)
C3 N2 C4 C5 94.8(6)
C9 C4 C5 C6 3.3(7)
N2 C4 C5 C6 -176.4(4)
C9 C4 C5 C13 -173.1(4)
N2 C4 C5 C13 7.2(7)
C4 C5 C6 C7 -1.1(7)
C13 C5 C6 C7 175.4(5)
C5 C6 C7 C8 -1.7(8)
C6 C7 C8 C9 2.6(8)
C5 C4 C9 C8 -2.5(7)
N2 C4 C9 C8 177.2(4)
C5 C4 C9 C10 172.1(5)
N2 C4 C9 C10 -8.2(7)
C7 C8 C9 C4 -0.6(7)
C7 C8 C9 C10 -175.3(5)
C4 C9 C10 C12 143.5(5)
C8 C9 C10 C12 -42.2(7)
C4 C9 C10 C11 -91.9(6)
C8 C9 C10 C11 82.5(6)
C6 C5 C13 C15 41.6(6)
C4 C5 C13 C15 -142.1(5)
C6 C5 C13 C14 -81.1(6)
C4 C5 C13 C14 95.1(6)
C1 N1 C16 C21 -97.5(6)
C2 N1 C16 C21 84.7(6)
C1 N1 C16 C17 81.0(6)
C2 N1 C16 C17 -96.7(6)
C21 C16 C17 C18 -0.1(7)
N1 C16 C17 C18 -178.5(4)
C21 C16 C17 C25 178.1(5)
N1 C16 C17 C25 -0.3(7)
C16 C17 C18 C19 0.6(8)
C25 C17 C18 C19 -177.6(5)
C17 C18 C19 C20 -1.3(9)
C18 C19 C20 C21 1.4(9)
C17 C16 C21 C20 0.2(7)
N1 C16 C21 C20 178.6(4)
C17 C16 C21 C22 -175.7(5)
N1 C16 C21 C22 2.8(7)
C19 C20 C21 C16 -0.8(8)
C19 C20 C21 C22 175.1(5)
C16 C21 C22 C23 103.6(6)
C20 C21 C22 C23 -72.2(7)
C16 C21 C22 C24 -132.5(6)
C20 C21 C22 C24 51.8(7)
C18 C17 C25 C27 -59.0(7)
C16 C17 C25 C27 122.9(6)
C18 C17 C25 C26 65.1(7)
C16 C17 C25 C26 -113.0(6)
C30 N4 C28 H28 177(5)
C31 N4 C28 H28 -11(5)
C30 N4 C28 N3 -0.3(5)
C31 N4 C28 N3 171.8(4)
C29 N3 C28 H28 -176(4)
C43 N3 C28 H28 -3(4)
C29 N3 C28 N4 1.1(5)
C43 N3 C28 N4 174.0(4)
C28 N3 C29 C30 -1.5(5)
C43 N3 C29 C30 -174.1(4)
C28 N3 C29 Si1 177.4(4)
C43 N3 C29 Si1 4.9(7)
C3 Si1 C29 C30 168.1(4)
Cl3 Si1 C29 C30 -8.9(5)
Cl1 Si1 C29 C30 -102.9(4)
Cl2 Si1 C29 C30 84.2(4)
C3 Si1 C29 N3 -10.7(6)
Cl3 Si1 C29 N3 172.4(4)
Cl1 Si1 C29 N3 78.3(5)
Cl2 Si1 C29 N3 -94.5(5)
N3 C29 C30 N4 1.3(5)
Si1 C29 C30 N4 -177.7(3)
C28 N4 C30 C29 -0.7(6)
C31 N4 C30 C29 -172.7(5)
C28 N4 C31 C36 96.7(6)
C30 N4 C31 C36 -92.5(6)
C28 N4 C31 C32 -83.5(6)
C30 N4 C31 C32 87.3(6)
C36 C31 C32 C33 0.1(8)
N4 C31 C32 C33 -179.8(4)
C36 C31 C32 C40 -176.8(5)
N4 C31 C32 C40 3.4(7)
C31 C32 C33 C34 0.2(8)
C40 C32 C33 C34 177.1(5)
C32 C33 C34 C35 -0.2(9)
C33 C34 C35 C36 -0.1(9)
C32 C31 C36 C35 -0.4(8)
N4 C31 C36 C35 179.4(4)
C32 C31 C36 C37 177.8(5)
N4 C31 C36 C37 -2.3(8)
C34 C35 C36 C31 0.4(8)
C34 C35 C36 C37 -177.8(5)
C31 C36 C37 C39 145.5(6)
C35 C36 C37 C39 -36.4(8)
C31 C36 C37 C38 -90.6(7)
C35 C36 C37 C38 87.5(7)
C33 C32 C40 C41 61.9(7)
C31 C32 C40 C41 -121.4(6)
C33 C32 C40 C42 -63.6(7)
C31 C32 C40 C42 113.1(6)
C28 N3 C43 C48 95.5(6)
C29 N3 C43 C48 -92.9(6)
C28 N3 C43 C44 -83.0(6)
C29 N3 C43 C44 88.6(6)
C48 C43 C44 C45 3.9(7)
N3 C43 C44 C45 -177.8(4)
C48 C43 C44 C52 -168.2(5)
N3 C43 C44 C52 10.1(7)
C43 C44 C45 C46 -0.6(7)
C52 C44 C45 C46 171.7(5)
C44 C45 C46 C47 -2.2(8)
C45 C46 C47 C48 2.0(8)
C46 C47 C48 C43 1.0(7)
C46 C47 C48 C49 -172.3(5)
C44 C43 C48 C47 -4.1(7)
N3 C43 C48 C47 177.6(4)
C44 C43 C48 C49 169.1(5)
N3 C43 C48 C49 -9.2(7)
C47 C48 C49 C50 -40.6(7)
C43 C48 C49 C50 146.5(5)
C47 C48 C49 C51 82.4(6)
C43 C48 C49 C51 -90.5(6)
C43 C44 C52 C54 95.9(6)
C45 C44 C52 C54 -75.9(6)
C43 C44 C52 C53 -141.1(6)
C45 C44 C52 C53 47.2(7)
